data_4060479
loop_
_publ_author_name
'Vojtech Jancik'
'Leslie W. Pineda'
'A. Claudia St\"uckl'
'Herbert W. Roesky'
'Regine Herbst-Irmer'

_journal_name_full Organometallics
_journal_paper_doi 10.1021/om049400b
_journal_year 2005
_chemical_formula_moiety 'C40 H60 F3 N3 O3 S Ti, C5 H12'
_chemical_formula_sum 'C45 H72 F3 N3 O3 S Ti'
_chemical_formula_weight 840.02
_space_group_IT_number 2
_space_group_name_Hall '-P 1'
_space_group_name_H-M_alt 'P -1'
_symmetry_cell_setting triclinic
_symmetry_space_group_name_H-M 'P -1'
_cell_angle_alpha 87.600(4)
_cell_angle_beta 82.003(4)
_cell_angle_gamma 89.976(4)
_cell_formula_units_Z 4
_cell_length_a 15.851(3)
_cell_length_b 16.400(3)
_cell_length_c 18.475(3)
_cell_measurement_temperature 136(2)
_cell_volume 4751.7(15)
_diffrn_ambient_temperature 136(2)
_exptl_crystal_density_diffrn 1.174
_cod_depositor_comments
;
The following automatic conversions were performed:
'_symmetry_cell_setting' value 'Triclinic' changed to 'triclinic'
according to '/home/saulius/struct/CIF-dictionaries/cif_core.dic'
dictionary named 'cif_core.dic' version 2.4.1 from 2010-06-29.

Automatic conversion script
Id: cif_fix_enum 1527 2010-12-29 10:47:43Z saulius 
;
_cod_database_code 4060479

loop_
_symmetry_equiv_pos_as_xyz
'x, y, z'
'-x, -y, -z'

loop_
_atom_site_label
_atom_site_type_symbol
_atom_site_fract_x
_atom_site_fract_y
_atom_site_fract_z
_atom_site_U_iso_or_equiv
_atom_site_adp_type
_atom_site_occupancy
_atom_site_symmetry_multiplicity
_atom_site_calc_flag
_atom_site_refinement_flags
_atom_site_disorder_assembly
_atom_site_disorder_group
Ti1A Ti 0.06885(5) 1.15094(5) 0.26253(4) 0.00977(16) Uani 1 1 d . . .
N2A N -0.0571(2) 1.1747(2) 0.28208(19) 0.0116(7) Uani 1 1 d . . .
C3A C -0.0871(3) 1.1304(2) 0.3415(2) 0.0112(8) Uani 1 1 d . . .
C4A C -0.0381(3) 1.1074(3) 0.3968(2) 0.0120(8) Uani 1 1 d . . .
H4A H -0.0629 1.0659 0.4305 0.014 Uiso 1 1 calc R . .
C5A C 0.0410(3) 1.1357(3) 0.4104(2) 0.0127(8) Uani 1 1 d . . .
N6A N 0.0911(2) 1.1836(2) 0.36097(19) 0.0106(7) Uani 1 1 d . . .
C7A C -0.1150(3) 1.2143(3) 0.2368(2) 0.0141(9) Uani 1 1 d . . .
C8A C -0.1698(3) 1.2756(3) 0.2656(3) 0.0184(9) Uani 1 1 d . . .
C9A C -0.2206(3) 1.3158(3) 0.2192(3) 0.0271(11) Uani 1 1 d . . .
H9A H -0.2569 1.3586 0.2375 0.032 Uiso 1 1 calc R . .
C10A C -0.2193(3) 1.2951(4) 0.1488(3) 0.0374(14) Uani 1 1 d . . .
H10A H -0.2552 1.3225 0.1186 0.045 Uiso 1 1 calc R . .
C11A C -0.1641(3) 1.2323(3) 0.1201(3) 0.0291(12) Uani 1 1 d . . .
H11A H -0.1629 1.2183 0.0706 0.035 Uiso 1 1 calc R . .
C12A C -0.1120(3) 1.1912(3) 0.1634(3) 0.0207(10) Uani 1 1 d . . .
C13A C -0.0573(3) 1.1205(3) 0.1328(3) 0.0216(10) Uani 1 1 d . . .
H13A H -0.0040 1.1202 0.1561 0.026 Uiso 1 1 calc R . .
C14A C -0.1018(3) 1.0395(3) 0.1528(3) 0.0313(12) Uani 1 1 d . . .
H14A H -0.1525 1.0365 0.1280 0.047 Uiso 1 1 calc R . .
H14B H -0.1189 1.0346 0.2058 0.047 Uiso 1 1 calc R . .
H14C H -0.0630 0.9950 0.1374 0.047 Uiso 1 1 calc R . .
C15A C -0.0311(4) 1.1264(4) 0.0507(3) 0.0430(16) Uani 1 1 d . . .
H15A H 0.0153 1.0881 0.0371 0.065 Uiso 1 1 calc R . .
H15B H -0.0118 1.1821 0.0358 0.065 Uiso 1 1 calc R . .
H15C H -0.0799 1.1128 0.0261 0.065 Uiso 1 1 calc R . .
C16A C -0.1765(3) 1.3028(3) 0.3443(3) 0.0175(9) Uani 1 1 d . . .
H16A H -0.1361 1.2694 0.3701 0.021 Uiso 1 1 calc R . .
C17A C -0.1526(3) 1.3928(3) 0.3476(3) 0.0304(12) Uani 1 1 d . . .
H17A H -0.0935 1.4015 0.3248 0.046 Uiso 1 1 calc R . .
H17B H -0.1585 1.4081 0.3987 0.046 Uiso 1 1 calc R . .
H17C H -0.1905 1.4265 0.3213 0.046 Uiso 1 1 calc R . .
C18A C -0.2666(3) 1.2897(3) 0.3856(3) 0.0278(11) Uani 1 1 d . . .
H18A H -0.3064 1.3255 0.3636 0.042 Uiso 1 1 calc R . .
H18B H -0.2672 1.3025 0.4370 0.042 Uiso 1 1 calc R . .
H18C H -0.2838 1.2326 0.3826 0.042 Uiso 1 1 calc R . .
C19A C -0.1781(3) 1.0972(3) 0.3536(3) 0.0194(10) Uani 1 1 d . . .
H19A H -0.2050 1.1090 0.3097 0.029 Uiso 1 1 calc R . .
H19B H -0.2106 1.1232 0.3954 0.029 Uiso 1 1 calc R . .
H19C H -0.1771 1.0380 0.3635 0.029 Uiso 1 1 calc R . .
C20A C 0.0706(3) 1.1054(3) 0.4812(2) 0.0219(10) Uani 1 1 d . . .
H20A H 0.0993 1.0528 0.4739 0.033 Uiso 1 1 calc R . .
H20B H 0.0214 1.0986 0.5194 0.033 Uiso 1 1 calc R . .
H20C H 0.1104 1.1451 0.4960 0.033 Uiso 1 1 calc R . .
C21A C 0.1601(3) 1.2300(3) 0.3848(2) 0.0142(9) Uani 1 1 d . . .
C22A C 0.1391(3) 1.3015(3) 0.4215(2) 0.0173(9) Uani 1 1 d . . .
C23A C 0.2065(3) 1.3453(3) 0.4438(3) 0.0228(10) Uani 1 1 d . . .
H23A H 0.1942 1.3941 0.4692 0.027 Uiso 1 1 calc R . .
C24A C 0.2896(3) 1.3198(3) 0.4300(3) 0.0255(11) Uani 1 1 d . . .
H24A H 0.3340 1.3503 0.4460 0.031 Uiso 1 1 calc R . .
C25A C 0.3078(3) 1.2492(3) 0.3924(3) 0.0231(10) Uani 1 1 d . . .
H25A H 0.3653 1.2319 0.3826 0.028 Uiso 1 1 calc R . .
C26A C 0.2443(3) 1.2030(3) 0.3687(2) 0.0153(9) Uani 1 1 d . . .
C27A C 0.2681(3) 1.1250(3) 0.3300(3) 0.0261(11) Uani 1 1 d . . .
H27A H 0.2170 1.1063 0.3090 0.031 Uiso 1 1 calc R . .
C28A C 0.3410(3) 1.1369(4) 0.2671(3) 0.0374(14) Uani 1 1 d . . .
H28A H 0.3288 1.1837 0.2355 0.056 Uiso 1 1 calc R . .
H28B H 0.3468 1.0877 0.2385 0.056 Uiso 1 1 calc R . .
H28C H 0.3942 1.1468 0.2868 0.056 Uiso 1 1 calc R . .
C29A C 0.2910(4) 1.0571(4) 0.3840(4) 0.0498(18) Uani 1 1 d . . .
H29A H 0.3429 1.0725 0.4035 0.075 Uiso 1 1 calc R . .
H29B H 0.3005 1.0060 0.3585 0.075 Uiso 1 1 calc R . .
H29C H 0.2441 1.0497 0.4242 0.075 Uiso 1 1 calc R . .
C30A C 0.0476(3) 1.3334(3) 0.4385(3) 0.0259(11) Uani 1 1 d . . .
H30A H 0.0137 1.3100 0.4025 0.031 Uiso 1 1 calc R . .
C31A C 0.0456(4) 1.4269(3) 0.4278(4) 0.0394(15) Uani 1 1 d . . .
H31A H -0.0132 1.4447 0.4262 0.059 Uiso 1 1 calc R . .
H31B H 0.0809 1.4436 0.3817 0.059 Uiso 1 1 calc R . .
H31C H 0.0677 1.4520 0.4685 0.059 Uiso 1 1 calc R . .
C32A C 0.0047(4) 1.3077(4) 0.5139(3) 0.0416(15) Uani 1 1 d . . .
H32A H -0.0026 1.2483 0.5174 0.062 Uiso 1 1 calc R . .
H32B H -0.0511 1.3339 0.5231 0.062 Uiso 1 1 calc R . .
H32C H 0.0400 1.3244 0.5504 0.062 Uiso 1 1 calc R . .
N33A N 0.1143(2) 1.2388(2) 0.2013(2) 0.0155(8) Uani 1 1 d . . .
C34A C 0.1527(3) 1.1729(3) 0.1674(2) 0.0177(9) Uani 1 1 d . . .
C35A C 0.2096(3) 1.1648(3) 0.1065(3) 0.0271(11) Uani 1 1 d . . .
H35A H 0.2289 1.2142 0.0808 0.032 Uiso 1 1 calc R . .
C36A C 0.2465(4) 1.0867(4) 0.0737(3) 0.0345(13) Uani 1 1 d . . .
C37A C 0.3416(4) 1.0907(4) 0.0682(3) 0.0423(15) Uani 1 1 d . . .
H37A H 0.3581 1.0902 0.1174 0.063 Uiso 1 1 calc R . .
H37B H 0.3625 1.1410 0.0410 0.063 Uiso 1 1 calc R . .
H37C H 0.3665 1.0434 0.0424 0.063 Uiso 1 1 calc R . .
C38A C 0.2220(4) 1.0807(5) -0.0037(3) 0.0517(19) Uani 1 1 d . . .
H38A H 0.2419 1.1296 -0.0334 0.078 Uiso 1 1 calc R . .
H38B H 0.1599 1.0763 -0.0005 0.078 Uiso 1 1 calc R . .
H38C H 0.2485 1.0323 -0.0264 0.078 Uiso 1 1 calc R . .
C39A C 0.2149(4) 1.0124(4) 0.1204(3) 0.0403(15) Uani 1 1 d . . .
H39A H 0.2420 0.9636 0.0991 0.060 Uiso 1 1 calc R . .
H39B H 0.1530 1.0078 0.1224 0.060 Uiso 1 1 calc R . .
H39C H 0.2292 1.0176 0.1699 0.060 Uiso 1 1 calc R . .
C40A C 0.1230(3) 1.3262(3) 0.1805(3) 0.0248(11) Uani 1 1 d . . .
C41A C 0.2163(3) 1.3560(3) 0.1845(3) 0.0354(14) Uani 1 1 d . . .
H41A H 0.2294 1.3469 0.2345 0.053 Uiso 1 1 calc R . .
H41B H 0.2214 1.4143 0.1706 0.053 Uiso 1 1 calc R . .
H41C H 0.2564 1.3252 0.1508 0.053 Uiso 1 1 calc R . .
C42A C 0.0989(4) 1.3406(4) 0.1026(3) 0.0393(14) Uani 1 1 d . . .
H42A H 0.1384 1.3107 0.0678 0.059 Uiso 1 1 calc R . .
H42B H 0.1026 1.3990 0.0891 0.059 Uiso 1 1 calc R . .
H42C H 0.0406 1.3212 0.1018 0.059 Uiso 1 1 calc R . .
C43A C 0.0650(4) 1.3711(3) 0.2352(3) 0.0340(14) Uani 1 1 d . . .
H43A H 0.0060 1.3541 0.2338 0.051 Uiso 1 1 calc R . .
H43B H 0.0708 1.4299 0.2238 0.051 Uiso 1 1 calc R . .
H43C H 0.0801 1.3589 0.2842 0.051 Uiso 1 1 calc R . .
O44A O 0.07299(19) 1.02563(18) 0.26285(17) 0.0158(6) Uani 1 1 d . . .
S45A S 0.04364(7) 0.95189(7) 0.30896(6) 0.0156(2) Uani 1 1 d . . .
O46A O -0.0466(2) 0.9398(2) 0.3169(2) 0.0245(8) Uani 1 1 d . . .
O47A O 0.0851(2) 0.9431(2) 0.37322(18) 0.0226(7) Uani 1 1 d . . .
C48A C 0.0866(3) 0.8696(3) 0.2511(3) 0.0261(11) Uani 1 1 d . . .
F49A F 0.1715(2) 0.86996(19) 0.23985(18) 0.0363(8) Uani 1 1 d . . .
F50A F 0.0571(2) 0.8718(2) 0.18700(18) 0.0396(8) Uani 1 1 d . . .
F51A F 0.0619(2) 0.79752(17) 0.2862(2) 0.0427(9) Uani 1 1 d . . .
Ti1B Ti 0.50739(5) 0.65321(5) 0.26379(4) 0.00990(16) Uani 1 1 d . . .
N2B N 0.6277(2) 0.6757(2) 0.28346(19) 0.0100(7) Uani 1 1 d . . .
C3B C 0.6381(3) 0.6289(2) 0.3430(2) 0.0116(8) Uani 1 1 d . . .
C4B C 0.5705(3) 0.6064(3) 0.3979(2) 0.0128(8) Uani 1 1 d . . .
H4B H 0.5838 0.5642 0.4312 0.015 Uiso 1 1 calc R . .
C5B C 0.4872(3) 0.6354(2) 0.4120(2) 0.0128(8) Uani 1 1 d . . .
N6B N 0.4529(2) 0.6841(2) 0.36308(19) 0.0109(7) Uani 1 1 d . . .
C7B C 0.7002(3) 0.7140(3) 0.2397(2) 0.0129(8) Uani 1 1 d . . .
C8B C 0.7474(3) 0.7760(3) 0.2697(2) 0.0161(9) Uani 1 1 d . . .
C9B C 0.8162(3) 0.8110(3) 0.2245(3) 0.0256(11) Uani 1 1 d . . .
H9B H 0.8500 0.8505 0.2436 0.031 Uiso 1 1 calc R . .
C10B C 0.8372(3) 0.7903(3) 0.1525(3) 0.0302(12) Uani 1 1 d . . .
H10B H 0.8837 0.8166 0.1225 0.036 Uiso 1 1 calc R . .
C11B C 0.7902(3) 0.7307(3) 0.1240(3) 0.0246(11) Uani 1 1 d . . .
H11B H 0.8056 0.7163 0.0746 0.029 Uiso 1 1 calc R . .
C12B C 0.7212(3) 0.6921(3) 0.1661(2) 0.0159(9) Uani 1 1 d . . .
C13B C 0.6750(3) 0.6227(3) 0.1340(3) 0.0201(10) Uani 1 1 d . . .
H13B H 0.6146 0.6223 0.1584 0.024 Uiso 1 1 calc R . .
C14B C 0.6728(4) 0.6351(4) 0.0519(3) 0.0338(13) Uani 1 1 d . . .
H14D H 0.7306 0.6305 0.0256 0.051 Uiso 1 1 calc R . .
H14E H 0.6502 0.6894 0.0416 0.051 Uiso 1 1 calc R . .
H14F H 0.6361 0.5935 0.0357 0.051 Uiso 1 1 calc R . .
C15B C 0.7129(4) 0.5407(3) 0.1525(3) 0.0335(13) Uani 1 1 d . . .
H15D H 0.6815 0.4971 0.1331 0.050 Uiso 1 1 calc R . .
H15E H 0.7089 0.5328 0.2057 0.050 Uiso 1 1 calc R . .
H15F H 0.7728 0.5394 0.1306 0.050 Uiso 1 1 calc R . .
C16B C 0.7283(3) 0.8012(3) 0.3478(3) 0.0217(10) Uani 1 1 d . . .
H16B H 0.6784 0.7686 0.3726 0.026 Uiso 1 1 calc R . .
C17B C 0.7055(4) 0.8917(3) 0.3511(3) 0.0332(13) Uani 1 1 d . . .
H17D H 0.7571 0.9248 0.3371 0.050 Uiso 1 1 calc R . .
H17E H 0.6804 0.9037 0.4010 0.050 Uiso 1 1 calc R . .
H17F H 0.6643 0.9046 0.3174 0.050 Uiso 1 1 calc R . .
C18B C 0.8024(3) 0.7871(3) 0.3905(3) 0.0317(13) Uani 1 1 d . . .
H18D H 0.8224 0.7309 0.3850 0.047 Uiso 1 1 calc R . .
H18E H 0.7838 0.7963 0.4423 0.047 Uiso 1 1 calc R . .
H18F H 0.8488 0.8251 0.3717 0.047 Uiso 1 1 calc R . .
C19B C 0.7239(3) 0.5946(3) 0.3545(3) 0.0173(9) Uani 1 1 d . . .
H19D H 0.7673 0.6152 0.3150 0.026 Uiso 1 1 calc R . .
H19E H 0.7217 0.5349 0.3545 0.026 Uiso 1 1 calc R . .
H19F H 0.7383 0.6116 0.4016 0.026 Uiso 1 1 calc R . .
C20B C 0.4341(3) 0.6049(3) 0.4818(2) 0.0235(11) Uani 1 1 d . . .
H20D H 0.3887 0.6441 0.4960 0.035 Uiso 1 1 calc R . .
H20E H 0.4702 0.5987 0.5206 0.035 Uiso 1 1 calc R . .
H20F H 0.4087 0.5520 0.4742 0.035 Uiso 1 1 calc R . .
C21B C 0.3766(3) 0.7302(3) 0.3870(2) 0.0138(8) Uani 1 1 d . . .
C22B C 0.2979(3) 0.7040(3) 0.3704(2) 0.0158(9) Uani 1 1 d . . .
C23B C 0.2259(3) 0.7511(3) 0.3945(3) 0.0213(10) Uani 1 1 d . . .
H23B H 0.1716 0.7351 0.3837 0.026 Uiso 1 1 calc R . .
C24B C 0.2332(3) 0.8203(3) 0.4336(3) 0.0235(11) Uani 1 1 d . . .
H24B H 0.1838 0.8507 0.4504 0.028 Uiso 1 1 calc R . .
C25B C 0.3117(3) 0.8450(3) 0.4482(3) 0.0225(10) Uani 1 1 d . . .
H25B H 0.3159 0.8931 0.4744 0.027 Uiso 1 1 calc R . .
C26B C 0.3855(3) 0.8009(3) 0.4253(3) 0.0188(9) Uani 1 1 d . . .
C27B C 0.4713(3) 0.8314(3) 0.4412(3) 0.0256(11) Uani 1 1 d . . .
H27B H 0.5166 0.8080 0.4049 0.031 Uiso 1 1 calc R . .
C28B C 0.4890(4) 0.8035(5) 0.5188(4) 0.0521(18) Uani 1 1 d . . .
H28D H 0.4423 0.8212 0.5551 0.078 Uiso 1 1 calc R . .
H28E H 0.5426 0.8278 0.5284 0.078 Uiso 1 1 calc R . .
H28F H 0.4932 0.7439 0.5219 0.078 Uiso 1 1 calc R . .
C29B C 0.4779(4) 0.9253(3) 0.4329(4) 0.0402(15) Uani 1 1 d . . .
H29D H 0.4629 0.9435 0.3851 0.060 Uiso 1 1 calc R . .
H29E H 0.5363 0.9425 0.4365 0.060 Uiso 1 1 calc R . .
H29F H 0.4386 0.9495 0.4717 0.060 Uiso 1 1 calc R . .
C30B C 0.2875(3) 0.6277(3) 0.3297(3) 0.0235(11) Uani 1 1 d . . .
H30B H 0.3457 0.6098 0.3084 0.028 Uiso 1 1 calc R . .
C31B C 0.2377(4) 0.6403(5) 0.2690(4) 0.052(2) Uani 1 1 d . . .
H31D H 0.1783 0.6515 0.2886 0.078 Uiso 1 1 calc R . .
H31E H 0.2402 0.5911 0.2405 0.078 Uiso 1 1 calc R . .
H31F H 0.2612 0.6867 0.2375 0.078 Uiso 1 1 calc R . .
C32B C 0.2481(5) 0.5587(4) 0.3817(4) 0.0558(19) Uani 1 1 d . . .
H32D H 0.1894 0.5730 0.4011 0.084 Uiso 1 1 calc R . .
H32E H 0.2815 0.5508 0.4222 0.084 Uiso 1 1 calc R . .
H32F H 0.2479 0.5082 0.3552 0.084 Uiso 1 1 calc R . .
N33B N 0.4819(2) 0.7438(2) 0.2045(2) 0.0163(8) Uani 1 1 d . . .
C34B C 0.4530(3) 0.6797(3) 0.1693(2) 0.0184(9) Uani 1 1 d . . .
C35B C 0.4144(3) 0.6762(3) 0.1102(3) 0.0286(12) Uani 1 1 d . . .
H35B H 0.4034 0.7273 0.0873 0.034 Uiso 1 1 calc R . .
C36B C 0.3857(3) 0.6022(4) 0.0745(3) 0.0310(12) Uani 1 1 d . . .
C37B C 0.2941(4) 0.6082(5) 0.0644(4) 0.0543(19) Uani 1 1 d . . .
H37D H 0.2786 0.5619 0.0369 0.081 Uiso 1 1 calc R . .
H37E H 0.2847 0.6593 0.0372 0.081 Uiso 1 1 calc R . .
H37F H 0.2587 0.6074 0.1123 0.081 Uiso 1 1 calc R . .
C38B C 0.4376(4) 0.6000(4) -0.0025(3) 0.0433(16) Uani 1 1 d . . .
H38D H 0.4255 0.5490 -0.0249 0.065 Uiso 1 1 calc R . .
H38E H 0.4985 0.6033 0.0014 0.065 Uiso 1 1 calc R . .
H38F H 0.4216 0.6464 -0.0328 0.065 Uiso 1 1 calc R . .
C39B C 0.4005(4) 0.5245(3) 0.1197(3) 0.0372(14) Uani 1 1 d . . .
H39D H 0.3732 0.5299 0.1702 0.056 Uiso 1 1 calc R . .
H39E H 0.4618 0.5163 0.1192 0.056 Uiso 1 1 calc R . .
H39F H 0.3760 0.4776 0.0987 0.056 Uiso 1 1 calc R . .
C40B C 0.4815(3) 0.8315(3) 0.1878(3) 0.0256(11) Uani 1 1 d . . .
C41B C 0.3889(4) 0.8605(3) 0.1933(4) 0.0418(15) Uani 1 1 d . . .
H41D H 0.3603 0.8334 0.1571 0.063 Uiso 1 1 calc R . .
H41E H 0.3879 0.9197 0.1840 0.063 Uiso 1 1 calc R . .
H41F H 0.3592 0.8468 0.2425 0.063 Uiso 1 1 calc R . .
C42B C 0.5270(4) 0.8733(3) 0.2421(3) 0.0375(14) Uani 1 1 d . . .
H42D H 0.4961 0.8635 0.2914 0.056 Uiso 1 1 calc R . .
H42E H 0.5299 0.9321 0.2301 0.056 Uiso 1 1 calc R . .
H42F H 0.5849 0.8516 0.2401 0.056 Uiso 1 1 calc R . .
C43B C 0.5297(4) 0.8479(4) 0.1095(3) 0.0405(15) Uani 1 1 d . . .
H43D H 0.5881 0.8276 0.1073 0.061 Uiso 1 1 calc R . .
H43E H 0.5310 0.9067 0.0976 0.061 Uiso 1 1 calc R . .
H43F H 0.5005 0.8198 0.0743 0.061 Uiso 1 1 calc R . .
O45B O 0.50084(19) 0.52778(18) 0.26261(17) 0.0160(6) Uani 1 1 d . . .
S46B S 0.51616(7) 0.45352(7) 0.30727(6) 0.0153(2) Uani 1 1 d . . .
O47B O 0.6047(2) 0.4405(2) 0.3140(2) 0.0251(8) Uani 1 1 d . . .
O48B O 0.4559(2) 0.4433(2) 0.37230(17) 0.0226(7) Uani 1 1 d . . .
C49B C 0.4901(4) 0.3726(3) 0.2489(3) 0.0266(11) Uani 1 1 d . . .
F50B F 0.5385(2) 0.3774(2) 0.18458(18) 0.0432(9) Uani 1 1 d . . .
F51B F 0.5021(2) 0.29970(18) 0.28140(18) 0.0397(8) Uani 1 1 d . . .
F52B F 0.4085(2) 0.3760(2) 0.23821(19) 0.0415(9) Uani 1 1 d . . .
C1S C 1.0640(6) 0.6120(5) 0.0278(5) 0.075(2) Uiso 1 1 d . . .
H1S1 H 1.0944 0.6598 0.0413 0.112 Uiso 1 1 calc R . .
H1S2 H 1.0409 0.6245 -0.0178 0.112 Uiso 1 1 calc R . .
H1S3 H 1.1034 0.5660 0.0211 0.112 Uiso 1 1 calc R . .
C2S C 0.9944(5) 0.5906(5) 0.0859(4) 0.0579(19) Uiso 1 1 d . . .
H2S1 H 0.9818 0.5316 0.0846 0.069 Uiso 1 1 calc R . .
H2S2 H 0.9429 0.6209 0.0763 0.069 Uiso 1 1 calc R . .
C3S C 1.0140(4) 0.6095(4) 0.1631(3) 0.0445(15) Uiso 1 1 d . . .
H3S1 H 1.0665 0.5803 0.1722 0.053 Uiso 1 1 calc R . .
H3S2 H 1.0253 0.6687 0.1647 0.053 Uiso 1 1 calc R . .
C4S C 0.9433(4) 0.5856(4) 0.2235(3) 0.0413(14) Uiso 1 1 d . . .
H4S1 H 0.9304 0.5268 0.2208 0.050 Uiso 1 1 calc R . .
H4S2 H 0.8914 0.6165 0.2156 0.050 Uiso 1 1 calc R . .
C5S C 0.9650(4) 0.6017(4) 0.3009(3) 0.0406(14) Uiso 1 1 d . . .
H5S1 H 1.0182 0.5740 0.3080 0.061 Uiso 1 1 calc R . .
H5S2 H 0.9188 0.5807 0.3378 0.061 Uiso 1 1 calc R . .
H5S3 H 0.9716 0.6605 0.3058 0.061 Uiso 1 1 calc R . .
C6S C -0.4100(7) 1.1243(7) 0.0412(6) 0.106(4) Uiso 1 1 d . . .
H6S1 H -0.4487 1.1689 0.0567 0.159 Uiso 1 1 calc R . .
H6S2 H -0.4428 1.0789 0.0261 0.159 Uiso 1 1 calc R . .
H6S3 H -0.3682 1.1437 -0.0001 0.159 Uiso 1 1 calc R . .
C7S C -0.3700(8) 1.0993(7) 0.0962(6) 0.109(4) Uiso 1 1 d . . .
H7S1 H -0.3131 1.1256 0.0901 0.131 Uiso 1 1 calc R . .
H7S2 H -0.3612 1.0396 0.0936 0.131 Uiso 1 1 calc R . .
C8S C -0.4131(5) 1.1159(5) 0.1674(4) 0.062(2) Uiso 1 1 d . . .
H8S1 H -0.4676 1.0853 0.1763 0.075 Uiso 1 1 calc R . .
H8S2 H -0.4261 1.1748 0.1696 0.075 Uiso 1 1 calc R . .
C9S C -0.3590(5) 1.0917(5) 0.2262(4) 0.0554(18) Uiso 1 1 d . . .
H9S1 H -0.3434 1.0335 0.2216 0.067 Uiso 1 1 calc R . .
H9S2 H -0.3057 1.1242 0.2179 0.067 Uiso 1 1 calc R . .
C10S C -0.4022(4) 1.1038(4) 0.3032(4) 0.0490(17) Uiso 1 1 d . . .
H10C H -0.4111 1.1622 0.3104 0.074 Uiso 1 1 calc R . .
H10D H -0.3661 1.0818 0.3382 0.074 Uiso 1 1 calc R . .
H10E H -0.4572 1.0754 0.3109 0.074 Uiso 1 1 calc R . .

loop_
_atom_site_aniso_label
_atom_site_aniso_U_11
_atom_site_aniso_U_22
_atom_site_aniso_U_33
_atom_site_aniso_U_23
_atom_site_aniso_U_13
_atom_site_aniso_U_12
Ti1A 0.0092(4) 0.0096(4) 0.0106(4) -0.0005(3) -0.0016(3) -0.0008(3)
N2A 0.0108(17) 0.0100(17) 0.0150(18) -0.0048(14) -0.0042(14) -0.0013(13)
C3A 0.0117(19) 0.0079(19) 0.014(2) -0.0002(15) -0.0031(16) -0.0014(15)
C4A 0.0106(19) 0.015(2) 0.010(2) -0.0002(16) -0.0004(15) -0.0039(15)
C5A 0.015(2) 0.012(2) 0.011(2) -0.0015(16) 0.0004(16) -0.0027(16)
N6A 0.0075(16) 0.0122(17) 0.0123(17) 0.0015(13) -0.0030(13) -0.0011(13)
C7A 0.0057(18) 0.016(2) 0.022(2) -0.0004(17) -0.0064(16) -0.0012(15)
C8A 0.012(2) 0.018(2) 0.025(2) 0.0004(19) -0.0011(18) 0.0007(17)
C9A 0.017(2) 0.028(3) 0.038(3) -0.007(2) -0.010(2) 0.013(2)
C10A 0.026(3) 0.047(4) 0.041(3) 0.001(3) -0.016(3) 0.015(3)
C11A 0.026(3) 0.039(3) 0.025(3) -0.005(2) -0.014(2) 0.007(2)
C12A 0.014(2) 0.022(2) 0.027(3) -0.001(2) -0.0057(19) 0.0025(18)
C13A 0.018(2) 0.027(3) 0.021(2) -0.007(2) -0.0046(19) 0.0046(19)
C14A 0.026(3) 0.019(3) 0.050(4) -0.001(2) -0.005(2) 0.001(2)
C15A 0.053(4) 0.054(4) 0.024(3) -0.016(3) -0.006(3) 0.014(3)
C16A 0.016(2) 0.013(2) 0.024(2) -0.0026(18) -0.0030(18) 0.0055(16)
C17A 0.031(3) 0.026(3) 0.033(3) -0.011(2) 0.001(2) 0.004(2)
C18A 0.022(3) 0.032(3) 0.028(3) 0.001(2) 0.001(2) 0.012(2)
C19A 0.012(2) 0.022(2) 0.024(2) -0.0005(19) -0.0003(18) -0.0038(17)
C20A 0.027(3) 0.027(3) 0.012(2) 0.0071(19) -0.0078(19) -0.012(2)
C21A 0.014(2) 0.017(2) 0.011(2) 0.0048(16) -0.0050(16) -0.0081(16)
C22A 0.024(2) 0.015(2) 0.015(2) 0.0015(17) -0.0083(18) -0.0059(18)
C23A 0.029(3) 0.021(2) 0.020(2) 0.0009(19) -0.009(2) -0.006(2)
C24A 0.026(3) 0.027(3) 0.025(3) 0.006(2) -0.010(2) -0.019(2)
C25A 0.012(2) 0.034(3) 0.024(3) 0.002(2) -0.0048(18) -0.0060(19)
C26A 0.015(2) 0.018(2) 0.014(2) 0.0006(17) -0.0036(17) -0.0024(17)
C27A 0.014(2) 0.028(3) 0.040(3) -0.004(2) -0.013(2) 0.0013(19)
C28A 0.026(3) 0.055(4) 0.032(3) -0.006(3) -0.007(2) 0.014(3)
C29A 0.059(4) 0.024(3) 0.059(4) 0.011(3) 0.013(3) 0.011(3)
C30A 0.023(3) 0.026(3) 0.033(3) -0.015(2) -0.013(2) 0.002(2)
C31A 0.043(3) 0.026(3) 0.055(4) -0.023(3) -0.019(3) 0.011(2)
C32A 0.028(3) 0.051(4) 0.044(4) -0.010(3) 0.005(3) 0.004(3)
N33A 0.0152(18) 0.0151(19) 0.0158(19) 0.0057(15) -0.0023(15) -0.0029(14)
C34A 0.013(2) 0.024(2) 0.017(2) 0.0021(18) -0.0050(17) 0.0024(17)
C35A 0.021(3) 0.039(3) 0.019(3) 0.006(2) 0.001(2) 0.004(2)
C36A 0.028(3) 0.053(4) 0.020(3) 0.003(3) 0.004(2) 0.010(3)
C37A 0.037(3) 0.061(4) 0.029(3) -0.004(3) -0.006(3) 0.021(3)
C38A 0.042(4) 0.080(5) 0.033(4) -0.010(3) -0.001(3) 0.029(3)
C39A 0.043(4) 0.042(4) 0.033(3) -0.008(3) 0.004(3) 0.020(3)
C40A 0.021(2) 0.020(2) 0.034(3) 0.010(2) -0.006(2) -0.0034(19)
C41A 0.019(3) 0.030(3) 0.056(4) 0.021(3) -0.004(2) -0.009(2)
C42A 0.045(4) 0.037(3) 0.034(3) 0.017(3) -0.005(3) 0.002(3)
C43A 0.061(4) 0.004(2) 0.032(3) -0.002(2) 0.009(3) -0.006(2)
O44A 0.0181(16) 0.0092(15) 0.0193(16) 0.0023(12) -0.0012(13) 0.0006(12)
S45A 0.0148(5) 0.0103(5) 0.0214(6) -0.0002(4) -0.0019(4) 0.0008(4)
O46A 0.0183(17) 0.0172(17) 0.039(2) -0.0006(15) -0.0063(15) -0.0052(13)
O47A 0.0250(18) 0.0241(18) 0.0194(17) 0.0053(14) -0.0077(14) 0.0033(14)
C48A 0.036(3) 0.008(2) 0.033(3) -0.003(2) -0.003(2) 0.0087(19)
F49A 0.0338(18) 0.0286(17) 0.044(2) -0.0015(14) 0.0029(15) 0.0167(13)
F50A 0.053(2) 0.0345(19) 0.0340(19) -0.0148(15) -0.0125(16) 0.0070(15)
F51A 0.056(2) 0.0069(14) 0.063(2) -0.0001(14) -0.0017(18) 0.0023(14)
Ti1B 0.0086(3) 0.0100(4) 0.0114(4) -0.0006(3) -0.0026(3) -0.0008(3)
N2B 0.0099(16) 0.0085(16) 0.0119(17) -0.0037(13) -0.0014(13) -0.0009(13)
C3B 0.0103(19) 0.011(2) 0.015(2) 0.0003(16) -0.0059(16) 0.0007(15)
C4B 0.013(2) 0.014(2) 0.012(2) 0.0015(16) -0.0062(16) 0.0016(16)
C5B 0.018(2) 0.0087(19) 0.012(2) -0.0006(16) -0.0028(17) 0.0027(16)
N6B 0.0092(16) 0.0109(17) 0.0125(17) 0.0000(13) -0.0014(13) 0.0002(13)
C7B 0.0095(19) 0.014(2) 0.016(2) 0.0026(16) -0.0043(16) -0.0005(15)
C8B 0.0088(19) 0.020(2) 0.019(2) 0.0053(18) -0.0036(17) -0.0010(16)
C9B 0.022(3) 0.025(3) 0.031(3) 0.001(2) -0.005(2) -0.014(2)
C10B 0.024(3) 0.038(3) 0.028(3) 0.003(2) -0.001(2) -0.017(2)
C11B 0.017(2) 0.035(3) 0.021(3) 0.002(2) 0.0005(19) -0.003(2)
C12B 0.015(2) 0.015(2) 0.018(2) 0.0003(17) -0.0033(17) -0.0021(17)
C13B 0.011(2) 0.024(2) 0.024(3) -0.001(2) 0.0004(18) -0.0010(18)
C14B 0.040(3) 0.042(3) 0.021(3) -0.010(2) -0.009(2) -0.014(3)
C15B 0.036(3) 0.024(3) 0.041(3) -0.010(2) -0.004(3) -0.002(2)
C16B 0.021(2) 0.020(2) 0.026(3) -0.006(2) -0.006(2) -0.0103(19)
C17B 0.044(3) 0.022(3) 0.036(3) -0.009(2) -0.008(3) -0.005(2)
C18B 0.035(3) 0.036(3) 0.025(3) -0.002(2) -0.010(2) -0.015(2)
C19B 0.012(2) 0.018(2) 0.022(2) 0.0011(18) -0.0045(18) 0.0019(17)
C20B 0.025(3) 0.029(3) 0.014(2) 0.009(2) 0.0030(19) 0.008(2)
C21B 0.012(2) 0.017(2) 0.012(2) 0.0050(16) -0.0002(16) 0.0044(16)
C22B 0.013(2) 0.019(2) 0.015(2) 0.0053(17) -0.0004(17) 0.0033(16)
C23B 0.016(2) 0.029(3) 0.019(2) 0.002(2) -0.0035(18) 0.0033(19)
C24B 0.023(2) 0.023(3) 0.022(3) 0.003(2) 0.003(2) 0.013(2)
C25B 0.028(3) 0.019(2) 0.020(2) -0.0020(19) 0.001(2) 0.0055(19)
C26B 0.020(2) 0.019(2) 0.018(2) -0.0020(18) -0.0020(18) 0.0042(18)
C27B 0.019(2) 0.023(3) 0.034(3) -0.013(2) -0.001(2) 0.0017(19)
C28B 0.037(4) 0.072(5) 0.054(4) -0.019(4) -0.027(3) 0.003(3)
C29B 0.038(3) 0.026(3) 0.054(4) -0.025(3) 0.007(3) -0.006(2)
C30B 0.014(2) 0.023(3) 0.033(3) -0.010(2) 0.000(2) -0.0010(18)
C31B 0.019(3) 0.074(5) 0.070(5) -0.008(4) -0.028(3) -0.001(3)
C32B 0.075(5) 0.029(3) 0.069(5) 0.011(3) -0.032(4) -0.010(3)
N33B 0.0152(18) 0.0175(19) 0.0165(19) 0.0071(15) -0.0054(15) 0.0000(14)
C34B 0.017(2) 0.022(2) 0.016(2) 0.0029(18) -0.0006(18) -0.0008(18)
C35B 0.024(3) 0.035(3) 0.028(3) 0.005(2) -0.010(2) 0.001(2)
C36B 0.027(3) 0.044(3) 0.023(3) -0.010(2) -0.004(2) -0.012(2)
C37B 0.040(4) 0.091(6) 0.037(4) -0.015(4) -0.021(3) -0.008(4)
C38B 0.040(4) 0.068(5) 0.024(3) -0.003(3) -0.010(3) -0.003(3)
C39B 0.042(3) 0.034(3) 0.039(3) -0.006(3) -0.015(3) -0.013(3)
C40B 0.023(3) 0.015(2) 0.038(3) 0.011(2) -0.006(2) 0.0001(19)
C41B 0.035(3) 0.024(3) 0.065(4) 0.009(3) -0.003(3) 0.013(2)
C42B 0.052(4) 0.016(3) 0.046(4) 0.001(2) -0.014(3) -0.006(2)
C43B 0.050(4) 0.031(3) 0.037(3) 0.014(3) 0.004(3) -0.004(3)
O45B 0.0205(16) 0.0095(15) 0.0192(16) 0.0014(12) -0.0075(13) -0.0028(12)
S46B 0.0165(5) 0.0094(5) 0.0202(6) 0.0010(4) -0.0036(4) -0.0024(4)
O47B 0.0162(17) 0.0195(18) 0.041(2) 0.0005(15) -0.0100(15) 0.0049(13)
O48B 0.0251(18) 0.0246(18) 0.0167(17) 0.0046(14) 0.0003(14) -0.0065(14)
C49B 0.038(3) 0.014(2) 0.029(3) -0.004(2) -0.008(2) -0.005(2)
F50B 0.065(2) 0.0288(18) 0.0333(19) -0.0110(15) 0.0037(17) -0.0082(16)
F51B 0.057(2) 0.0156(16) 0.046(2) 0.0048(14) -0.0078(17) -0.0056(14)
F52B 0.046(2) 0.0322(19) 0.051(2) -0.0034(16) -0.0240(17) -0.0200(15)

loop_
_geom_bond_atom_site_label_1
_geom_bond_atom_site_label_2
_geom_bond_distance
_geom_bond_site_symmetry_2
_geom_bond_publ_flag
Ti1A N33A 1.874(4) . ?
Ti1A N6A 1.995(4) . ?
Ti1A N2A 2.020(3) . ?
Ti1A O44A 2.056(3) . ?
Ti1A C34A 2.069(5) . ?
Ti1A C3A 2.703(4) . ?
Ti1A C5A 2.707(4) . ?
N2A C3A 1.322(5) . ?
N2A C7A 1.459(5) . ?
C3A C4A 1.406(6) . ?
C3A C19A 1.526(6) . ?
C4A C5A 1.395(6) . ?
C5A N6A 1.350(5) . ?
C5A C20A 1.515(6) . ?
N6A C21A 1.461(5) . ?
C7A C8A 1.402(6) . ?
C7A C12A 1.419(7) . ?
C8A C9A 1.401(7) . ?
C8A C16A 1.528(7) . ?
C9A C10A 1.355(8) . ?
C10A C11A 1.424(8) . ?
C11A C12A 1.382(7) . ?
C12A C13A 1.528(7) . ?
C13A C14A 1.511(7) . ?
C13A C15A 1.515(7) . ?
C16A C17A 1.530(7) . ?
C16A C18A 1.534(6) . ?
C21A C22A 1.395(6) . ?
C21A C26A 1.402(6) . ?
C22A C23A 1.405(6) . ?
C22A C30A 1.537(7) . ?
C23A C24A 1.376(7) . ?
C24A C25A 1.384(7) . ?
C25A C26A 1.389(6) . ?
C26A C27A 1.513(7) . ?
C27A C28A 1.528(7) . ?
C27A C29A 1.540(8) . ?
C30A C32A 1.506(8) . ?
C30A C31A 1.539(7) . ?
N33A C34A 1.372(6) . ?
N33A C40A 1.470(6) . ?
C34A C35A 1.352(6) . ?
C35A C36A 1.521(8) . ?
C36A C37A 1.498(8) . ?
C36A C39A 1.508(8) . ?
C36A C38A 1.540(8) . ?
C40A C43A 1.487(7) . ?
C40A C42A 1.547(7) . ?
C40A C41A 1.571(7) . ?
O44A S45A 1.486(3) . ?
S45A O46A 1.430(3) . ?
S45A O47A 1.437(3) . ?
S45A C48A 1.829(5) . ?
C48A F49A 1.332(6) . ?
C48A F50A 1.332(6) . ?
C48A F51A 1.355(6) . ?
Ti1B N33B 1.885(4) . ?
Ti1B N6B 2.001(3) . ?
Ti1B N2B 2.027(3) . ?
Ti1B O45B 2.061(3) . ?
Ti1B C34B 2.081(5) . ?
Ti1B C5B 2.715(4) . ?
Ti1B C3B 2.718(4) . ?
N2B C3B 1.344(5) . ?
N2B C7B 1.438(5) . ?
C3B C4B 1.408(6) . ?
C3B C19B 1.509(6) . ?
C4B C5B 1.397(6) . ?
C5B N6B 1.351(5) . ?
C5B C20B 1.506(6) . ?
N6B C21B 1.451(5) . ?
C7B C12B 1.415(6) . ?
C7B C8B 1.437(6) . ?
C8B C9B 1.386(6) . ?
C8B C16B 1.508(7) . ?
C9B C10B 1.381(7) . ?
C10B C11B 1.393(7) . ?
C11B C12B 1.388(6) . ?
C12B C13B 1.537(6) . ?
C13B C15B 1.517(7) . ?
C13B C14B 1.528(7) . ?
C16B C18B 1.514(7) . ?
C16B C17B 1.530(7) . ?
C21B C22B 1.397(6) . ?
C21B C26B 1.402(6) . ?
C22B C23B 1.408(6) . ?
C22B C30B 1.507(7) . ?
C23B C24B 1.384(7) . ?
C24B C25B 1.374(7) . ?
C25B C26B 1.399(6) . ?
C26B C27B 1.521(7) . ?
C27B C29B 1.543(7) . ?
C27B C28B 1.548(8) . ?
C30B C31B 1.466(8) . ?
C30B C32B 1.529(8) . ?
N33B C34B 1.370(6) . ?
N33B C40B 1.459(6) . ?
C34B C35B 1.328(7) . ?
C35B C36B 1.505(7) . ?
C36B C37B 1.493(8) . ?
C36B C39B 1.530(8) . ?
C36B C38B 1.541(8) . ?
C40B C42B 1.503(8) . ?
C40B C41B 1.534(7) . ?
C40B C43B 1.551(7) . ?
O45B S46B 1.481(3) . ?
S46B O48B 1.431(3) . ?
S46B O47B 1.441(3) . ?
S46B C49B 1.827(5) . ?
C49B F50B 1.321(6) . ?
C49B F52B 1.336(6) . ?
C49B F51B 1.341(6) . ?
C1S C2S 1.459(10) . ?
C2S C3S 1.547(10) . ?
C3S C4S 1.506(8) . ?
C4S C5S 1.550(8) . ?
C6S C7S 1.323(13) . ?
C7S C8S 1.430(12) . ?
C8S C9S 1.516(10) . ?
C9S C10S 1.510(9) . ?
